data_2006257
loop_
_publ_author_name
'Zhu, Hong-Ping'
'Deng, Yu-Heng'
'Huang, Xiao-Ying'
'Chen, Chang-Neng'
'Liu, Qiu-Tian'

_publ_section_title Tris(<i>N</i>,<i>N</i>-diethyldithiocarbamato-<i>S</i>,<i>S</i>')vanadium(III)
_journal_issue 6
_journal_name_full 'Acta Crystallographica Section C'
_journal_page_first 692
_journal_page_last 693
_journal_paper_doi 10.1107/S0108270196015065
_journal_volume 53
_journal_year 1997
_chemical_formula_iupac '[V (C5 H10 N1 S2)3]'
_chemical_formula_moiety 'C15 H30 N3 S6 V '
_chemical_formula_sum 'C15 H30 N3 S6 V'
_chemical_formula_weight 495.75
_space_group_IT_number 14
_symmetry_cell_setting monoclinic
_symmetry_space_group_name_Hall '-P 2ybc'
_symmetry_space_group_name_H-M 'P 1 21/c 1'
_atom_type_scat_source 'International Tables for X-ray Crystallography'
_cell_angle_alpha 90.
_cell_angle_beta 103.060(10)
_cell_angle_gamma 90.
_cell_formula_units_Z 4
_cell_length_a 13.7310(10)
_cell_length_b 10.2940(10)
_cell_length_c 17.2300(10)
_cell_measurement_reflns_used 23
_cell_measurement_temperature 293
_cell_measurement_theta_max 13
_cell_measurement_theta_min 12
_cell_volume 2372.4(3)
_computing_cell_refinement 'CAD-4 Software'
_computing_data_collection 'CAD-4 Software (Enraf-Nonius, 1989)'
_computing_data_reduction 'MolEN (Fair, 1990)'
_computing_molecular_graphics 'ORTEPII (Johnson, 1976)'
_computing_structure_refinement MolEN
_computing_structure_solution MolEN
_diffrn_measurement_device 'Enraf-Nonius CAD-4'
_diffrn_measurement_method \w/2\q
_diffrn_radiation_type MoK\a
_diffrn_radiation_wavelength 0.71073
_diffrn_reflns_av_R_equivalents 0.025
_diffrn_reflns_limit_h_max 16
_diffrn_reflns_limit_h_min 0
_diffrn_reflns_limit_k_max 12
_diffrn_reflns_limit_k_min 0
_diffrn_reflns_limit_l_max 20
_diffrn_reflns_limit_l_min -20
_diffrn_reflns_number 4432
_diffrn_reflns_theta_max 25
_diffrn_standards_decay_% 0.6
_diffrn_standards_interval_time 120
_diffrn_standards_number 3
_exptl_absorpt_coefficient_mu 0.92
_exptl_absorpt_correction_T_max 0.870
_exptl_absorpt_correction_T_min 0.841
_exptl_absorpt_correction_type 'empirical via \y scans  (Fair, 1990)'
_exptl_crystal_colour yellow--brown
_exptl_crystal_density_diffrn 1.39
_exptl_crystal_density_method 'not measured'
_exptl_crystal_description prism
_exptl_crystal_size_max 0.25
_exptl_crystal_size_mid 0.17
_exptl_crystal_size_min 0.15
_refine_diff_density_max 0.35
_refine_diff_density_min -0.12
_refine_ls_extinction_method none
_refine_ls_goodness_of_fit_obs 1.27
_refine_ls_hydrogen_treatment noref
_refine_ls_number_parameters 226
_refine_ls_number_reflns 2417
_refine_ls_R_factor_obs .0393
_refine_ls_shift/esd_max 0.0007
_refine_ls_structure_factor_coef F
_refine_ls_weighting_details 'w = 1/[\s^2^(F)]'
_refine_ls_weighting_scheme calc
_refine_ls_wR_factor_obs .0456
_reflns_number_observed 2417
_reflns_number_total 4267
_reflns_observed_criterion I>3sigma(I)
_cod_data_source_file ta1121.cif
_cod_data_source_block I
_cod_depositor_comments
;
The following automatic conversions were performed:
'_symmetry_cell_setting' value 'Monoclinic' changed to 'monoclinic'
according to '/home/saulius/struct/CIF-dictionaries/cif_core.dic'
dictionary named 'cif_core.dic' version 2.4.1 from
2010-06-29.

'_geom_bond_publ_flag' value 'Yes' changed to 'yes' according
to '/home/saulius/struct/CIF-dictionaries/cif_core.dic' dictionary named
'cif_core.dic' version 2.4.1 from 2010-06-29 (15 times).

Automatic conversion script
Id: cif_fix_enum 1527 2010-12-29 10:47:43Z saulius 

The following automatic conversions were performed:

'_symmetry_cell_setting' value 'Monoclinic' changed to 'monoclinic'
according to /home/saulius/struct/CIF-dictionaries/cif_core.dic
dictionary named 'cif_core.dic' version 2.4.1 from
2010-06-29.

'_geom_bond_publ_flag' value 'Yes' changed to 'yes'
according to /home/saulius/struct/CIF-dictionaries/cif_core.dic
dictionary named 'cif_core.dic' version 2.4.1 from 2010-06-29 (15
times).

'_geom_angle_publ_flag' value 'Yes' changed to 'yes'
according to /home/saulius/struct/CIF-dictionaries/cif_core.dic
dictionary named 'cif_core.dic' version 2.4.1 from 2010-06-29 (30
times).

Automatic conversion script
Id: cif_fix_values 1715 2011-07-08 13:25:40Z adriana 

The following automatic conversions were performed:

'_refine_ls_weighting_scheme' value 'w = 1/[\s^2^(F)]' was changed to
'calc'. New tag '_refine_ls_weighting_details' was created. The value
of the new tag was set to 'w = 1/[\s^2^(F)]'.

Automatic conversion script
Id: cif_fix_values 3143 2015-03-26 13:38:13Z robertas 
;
_cod_original_cell_volume 2372.350(10)
_cod_original_sg_symbol_H-M 'P 21/c'
_cod_database_code 2006257

loop_
_symmetry_equiv_pos_as_xyz
x,y,z
-x,1/2+y,1/2-z
-x,-y,-z
x,1/2-y,1/2+z

loop_
_atom_site_aniso_label
_atom_site_aniso_U_11
_atom_site_aniso_U_22
_atom_site_aniso_U_33
_atom_site_aniso_U_12
_atom_site_aniso_U_13
_atom_site_aniso_U_23
V .0392(3) .0329(4) .0430(3) -.0024(4) .0135(3) -.0020(4)
S1 .0417(5) .0451(7) .0413(6) .0051(5) .0112(4) .0026(5)
S2 .0585(6) .0528(7) .0444(6) .0145(6) .0138(5) .0092(6)
S3 .0562(6) .0497(7) .0425(6) -.0188(6) .0164(5) -.0056(6)
S4 .0512(6) .0517(7) .0412(6) -.0080(6) .0134(5) -.0061(6)
S5 .0469(6) .0424(6) .0560(7) .0020(6) .0097(5) -.0002(6)
S6 .0475(6) .0407(7) .0617(7) -.0047(6) .0070(5) -.0089(6)
N1 .046(2) .041(2) .052(2) .007(2) .017(2) .001(2)
N2 .049(2) .034(2) .054(2) -.003(2) .0240(10) .004(2)
N3 .076(2) .030(2) .068(2) -.006(2) .023(2) -.004(2)
C10 .043(2) .027(2) .051(2) .000(2) .013(2) .000(2)
C11 .059(3) .063(3) .079(3) .020(3) .017(2) .014(3)
C12 .115(5) .059(4) .149(6) .028(4) -.019(5) .001(4)
C13 .058(2) .041(3) .064(3) .004(2) .030(2) -.003(2)
C14 .106(4) .058(3) .064(3) -.007(3) .021(3) -.008(3)
C20 .043(2) .028(2) .046(2) .004(2) .015(2) .004(2)
C21 .061(3) .075(4) .059(3) -.003(3) .031(2) .013(3)
C22 .079(3) .088(4) .078(4) .007(3) .011(3) .032(3)
C23 .054(2) .046(3) .071(3) -.016(2) .028(2) -.002(2)
C24 .055(3) .089(4) .097(4) .005(3) .010(3) .000(4)
C30 .051(2) .039(2) .049(2) -.002(2) .024(2) -.004(2)
C31 .110(4) .039(3) .091(4) -.024(3) .027(3) -.013(3)
C32 .162(6) .084(5) .087(4) -.022(5) .028(4) -.020(4)
C33 .101(4) .043(3) .101(4) .016(3) .021(3) .005(3)
C34 .192(7) .085(5) .092(5) .008(5) .030(5) .025(4)

loop_
_atom_site_label
_atom_site_fract_x
_atom_site_fract_y
_atom_site_fract_z
_atom_site_U_iso_or_equiv
_atom_site_thermal_displace_type
_atom_site_occupancy
V .24208(5) .01783(7) .12547(4) .0377(2) Uani 1.0000
S1 .29648(8) -.03630(10) .00439(6) .0424(3) Uani 1.0000
S2 .38845(9) -.12120(10) .16367(7) .0515(3) Uani 1.0000
S3 .09679(8) -.12120(10) .08728(6) .0486(3) Uani 1.0000
S4 .18813(8) -.03580(10) .24693(6) .0476(3) Uani 1.0000
S5 .14682(8) .21140(10) .07229(7) .0488(3) Uani 1.0000
S6 .34206(8) .20610(10) .17896(7) .0508(4) Uani 1.0000
N1 .4673(2) -.1714(3) .0377(2) .0450(10) Uani 1.0000
N2 .0300(2) -.1965(3) .2143(2) .0440(10) Uani 1.0000
N3 .2481(3) .4285(3) .1249(2) .0570(10) Uani 1.0000
C10 .3940(3) -.1181(4) .0648(2) .0400(10) Uani 1.0000
C11 .5582(3) -.2242(5) .0926(3) .067(2) Uani 1.0000
C12 .5753(5) -.3620(6) .0846(5) .115(3) Uani 1.0000
C13 .4661(3) -.1725(4) -.0476(3) .0520(10) Uani 1.0000
C14 .4074(4) -.2838(6) -.0916(3) .076(2) Uani 1.0000
C20 .0961(3) -.1274(4) .1867(2) .0380(10) Uani 1.0000
C21 .0329(3) -.2053(5) .2997(3) .062(2) Uani 1.0000
C22 .0852(4) -.3226(6) .3388(3) .083(2) Uani 1.0000
C23 -.0497(3) -.2707(5) .1620(3) .0550(10) Uani 1.0000
C24 -.1483(4) -.2045(6) .1478(4) .081(2) Uani 1.0000
C30 .2461(3) .2996(4) .1256(3) .0440(10) Uani 1.0000
C31 .3366(4) .5006(5) .1679(3) .079(2) Uani 1.0000
C32 .3265(5) .5463(7) .2465(4) .111(3) Uani 1.0000
C33 .1642(4) .5060(5) .0813(4) .082(2) Uani 1.0000
C34 .1746(6) .5481(7) .0006(4) .123(3) Uani 1.0000
H111 .55242 -.20839 .14566 .08673 Uiso 1.0000
H112 .6145 -.17878 .08287 .08673 Uiso 1.0000
H121 .63455 -.38696 .12168 .14965 Uiso 1.0000
H122 .58224 -.37988 .03201 .14965 Uiso 1.0000
H123 .52016 -.40949 .0948 .14965 Uiso 1.0000
H131 .53304 -.17851 -.05357 .06706 Uiso 1.0000
H132 .43727 -.09349 -.07038 .06706 Uiso 1.0000
H141 .40923 -.27943 -.14633 .0985 Uiso 1.0000
H142 .33998 -.27857 -.08657 .0985 Uiso 1.0000
H143 .43574 -.36359 -.06975 .0985 Uiso 1.0000
H211 -.03388 -.20653 .30639 .08095 Uiso 1.0000
H212 .06633 -.13066 .32515 .08095 Uiso 1.0000
H221 .08428 -.3221 .39374 .10747 Uiso 1.0000
H222 .15243 -.32248 .33316 .10747 Uiso 1.0000
H223 .05222 -.39835 .3144 .10747 Uiso 1.0000
H231 -.05534 -.35273 .18579 .07172 Uiso 1.0000
H232 -.03225 -.283 .11217 .07172 Uiso 1.0000
H241 -.19712 -.25635 .11363 .1059 Uiso 1.0000
H242 -.14384 -.12248 .12347 .1059 Uiso 1.0000
H243 -.16693 -.19221 .1971 .1059 Uiso 1.0000
H311 .34622 .57372 .13682 .10304 Uiso 1.0000
H312 .39324 .44519 .17492 .10304 Uiso 1.0000
H321 .38526 .59207 .27169 .14396 Uiso 1.0000
H322 .31741 .47398 .27833 .14396 Uiso 1.0000
H323 .27039 .60251 .24023 .14396 Uiso 1.0000
H331 .15856 .58139 .11181 .10681 Uiso 1.0000
H332 .10496 .45561 .07518 .10681 Uiso 1.0000
H341 .11777 .59778 -.02421 .16031 Uiso 1.0000
H342 .17955 .47378 -.03095 .16031 Uiso 1.0000
H343 .23315 .59957 .00568 .16031 Uiso 1.0000

loop_
_geom_angle_atom_site_label_1
_geom_angle_atom_site_label_2
_geom_angle_atom_site_label_3
_geom_angle
_geom_angle_publ_flag
S1 V S2 72.69(4) yes
S1 V S3 91.44(5) yes
S1 V S4 153.65(5) yes
S1 V S5 96.16(5) yes
S1 V S6 104.54(5) yes
S2 V S3 107.75(5) yes
S2 V S4 91.55(5) yes
S2 V S5 156.89(5) yes
S2 V S6 90.30(4) yes
S3 V S4 73.01(4) yes
S3 V S5 92.39(4) yes
S3 V S6 158.94(5) yes
S4 V S5 105.43(5) yes
S4 V S6 96.33(5) yes
S5 V S6 72.61(4) yes
V S1 C10 86.6(2) yes
V S2 C10 86.50(10) yes
V S3 C20 86.60(10) yes
V S4 C20 86.0(2) yes
V S5 C30 86.40(10) yes
V S6 C30 86.80(10) yes
S1 C10 S2 113.9(2) yes
S1 C10 N1 122.8(3) yes
S2 C10 N1 123.3(3) yes
S3 C20 S4 114.4(2) yes
S3 C20 N2 122.5(3) yes
S4 C20 N2 123.1(3) yes
S5 C30 S6 114.1(2) yes
S5 C30 N3 122.6(3) yes
S6 C30 N3 123.3(3) yes

loop_
_geom_bond_atom_site_label_1
_geom_bond_atom_site_label_2
_geom_bond_site_symmetry_1
_geom_bond_site_symmetry_2
_geom_bond_distance
_geom_bond_publ_flag
V S1 . . 2.4340(10) yes
V S2 . . 2.4340(10) yes
V S3 . . 2.4230(10) yes
V S4 . . 2.4360(10) yes
V S5 . . 2.4450(10) yes
V S6 . . 2.4330(10) yes
S1 C10 . . 1.719(4) yes
S2 C10 . . 1.722(4) yes
S3 C20 . . 1.716(4) yes
S4 C20 . . 1.723(4) yes
S5 C30 . . 1.721(4) yes
S6 C30 . . 1.721(4) yes
N1 C10 . . 1.321(6) yes
N2 C20 . . 1.324(6) yes
N3 C30 . . 1.327(6) yes
